data_4000806
loop_
_publ_author_name
'Ruiz-Fuertes, J.'
'Friedrich, A.'
'Pellicer-Porres, J.'
'Errandonea, D.'
'Segura, A.'
'Morgenroth, W.'
'Hauss\"uhl, E.'
'Tu, C.-Y.'
'Polian, A.'

_publ_section_title
;
 Structure Solution of the High-Pressure Phase of CuWO4and Evolution of
 the Jahn--Teller Distortion
;
_journal_issue 18
_journal_name_full 'Chemistry of Materials'
_journal_page_first 4220
_journal_paper_doi 10.1021/cm201592h
_journal_volume 23
_journal_year 2011
_chemical_formula_sum 'Cu O4 W'
_chemical_formula_weight 311.39
_chemical_name_systematic
; 
 ? 
;
_space_group_IT_number 2
_symmetry_space_group_name_Hall '-P 1'
_symmetry_space_group_name_H-M 'P -1'
_atom_sites_solution_hydrogens geom
_atom_sites_solution_primary direct
_atom_sites_solution_secondary difmap
_audit_creation_method SHELXL-97
_cell_angle_alpha 91.34(10)
_cell_angle_beta 91.48(5)
_cell_angle_gamma 84.68(9)
_cell_formula_units_Z 2
_cell_length_a 4.620(2)
_cell_length_b 5.747(9)
_cell_length_c 4.857(3)
_cell_measurement_temperature 293(2)
_cell_volume 128.3(2)
_computing_structure_refinement 'SHELXL-97 (Sheldrick, 1997)'
_computing_structure_solution 'SHELXS-97 (Sheldrick, 1990)'
_diffrn_ambient_temperature 293(2)
_diffrn_measured_fraction_theta_full 0.350
_diffrn_measured_fraction_theta_max 0.350
_diffrn_radiation_monochromator graphite
_diffrn_radiation_source 'fine-focus sealed tube'
_diffrn_radiation_wavelength 0.45000
_diffrn_reflns_av_R_equivalents 0.0518
_diffrn_reflns_av_sigmaI/netI 0.0490
_diffrn_reflns_limit_h_max 7
_diffrn_reflns_limit_h_min -8
_diffrn_reflns_limit_k_max 3
_diffrn_reflns_limit_k_min -3
_diffrn_reflns_limit_l_max 7
_diffrn_reflns_limit_l_min -7
_diffrn_reflns_number 976
_diffrn_reflns_theta_full 22.94
_diffrn_reflns_theta_max 22.94
_diffrn_reflns_theta_min 2.66
_exptl_absorpt_coefficient_mu 14.922
_exptl_crystal_density_diffrn 8.059
_exptl_crystal_density_method 'not measured'
_exptl_crystal_F_000 270
_refine_diff_density_max 2.990
_refine_diff_density_min -2.911
_refine_diff_density_rms 0.721
_refine_ls_extinction_coef 0.067(8)
_refine_ls_extinction_expression Fc^*^=kFc[1+0.001xFc^2^\l^3^/sin(2\q)]^-1/4^
_refine_ls_extinction_method SHELXL
_refine_ls_goodness_of_fit_ref 1.127
_refine_ls_hydrogen_treatment mixed
_refine_ls_matrix_type full
_refine_ls_number_parameters 26
_refine_ls_number_reflns 487
_refine_ls_number_restraints 0
_refine_ls_restrained_S_all 1.127
_refine_ls_R_factor_all 0.0431
_refine_ls_R_factor_gt 0.0382
_refine_ls_shift/su_max 0.000
_refine_ls_shift/su_mean 0.000
_refine_ls_structure_factor_coef Fsqd
_refine_ls_weighting_details 'calc w=1/[\s^2^(Fo^2^)+(0.0463P)^2^+4.7865P] where P=(Fo^2^+2Fc^2^)/3'
_refine_ls_weighting_scheme calc
_refine_ls_wR_factor_gt 0.0917
_refine_ls_wR_factor_ref 0.0934
_reflns_number_gt 470
_reflns_number_total 487
_reflns_threshold_expression >2sigma(I)
_cod_data_source_file cm201592h_si_001.cif
_cod_data_source_block cuwo7
_cod_depositor_comments 'Adding full bibliography for 4000806--4000809.cif.'
_cod_database_code 4000806

loop_
_symmetry_equiv_pos_as_xyz
'x, y, z'
'-x, -y, -z'

loop_
_atom_site_label
_atom_site_type_symbol
_atom_site_fract_x
_atom_site_fract_y
_atom_site_fract_z
_atom_site_U_iso_or_equiv
_atom_site_adp_type
_atom_site_occupancy
_atom_site_symmetry_multiplicity
_atom_site_calc_flag
Cu1 Cu 0.4977(3) 0.6621(7) 0.2458(3) 0.0054(3) Uiso 1 1 d
W1 W 0.01607(7) 0.1769(2) 0.25208(7) 0.00408(19) Uiso 1 1 d
O1 O 0.2526(17) 0.358(4) 0.4232(17) 0.0063(14) Uiso 1 1 d
O2 O 0.2178(16) 0.888(4) 0.4306(16) 0.0047(13) Uiso 1 1 d
O3 O 0.7388(17) 0.387(4) 0.0941(16) 0.0056(13) Uiso 1 1 d
O4 O 0.7763(15) 0.904(4) 0.0613(15) 0.0031(12) Uiso 1 1 d

loop_
_atom_type_symbol
_atom_type_description
_atom_type_scat_dispersion_real
_atom_type_scat_dispersion_imag
_atom_type_scat_source
O O 0.0027 0.0022 'International Tables Vol C Tables 4.2.6.8 and 6.1.1.4'
Cu Cu 0.2730 0.5520 'International Tables Vol C Tables 4.2.6.8 and 6.1.1.4'
W W -0.4020 3.2140 'International Tables Vol C Tables 4.2.6.8 and 6.1.1.4'

loop_
_geom_angle_atom_site_label_1
_geom_angle_atom_site_label_2
_geom_angle_atom_site_label_3
_geom_angle
_geom_angle_site_symmetry_1
_geom_angle_site_symmetry_3
O1 Cu1 O2 91.0(6) 2_666 .
O1 Cu1 O3 88.0(7) 2_666 .
O2 Cu1 O3 168.7(8) . .
O1 Cu1 O3 168.5(10) 2_666 2_665
O2 Cu1 O3 97.4(5) . 2_665
O3 Cu1 O3 82.2(6) . 2_665
O1 Cu1 O4 90.8(5) 2_666 .
O2 Cu1 O4 99.8(7) . .
O3 Cu1 O4 91.5(7) . .
O3 Cu1 O4 95.5(5) 2_665 .
O1 Cu1 O1 87.6(6) 2_666 .
O2 Cu1 O1 88.6(7) . .
O3 Cu1 O1 80.1(6) . .
O3 Cu1 O1 84.8(6) 2_665 .
O4 Cu1 O1 171.4(6) . .
O1 Cu1 Cu1 128.8(7) 2_666 2_665
O2 Cu1 Cu1 137.5(3) . 2_665
O3 Cu1 Cu1 41.1(2) . 2_665
O3 Cu1 Cu1 41.1(6) 2_665 2_665
O4 Cu1 Cu1 94.6(4) . 2_665
O1 Cu1 Cu1 79.9(4) . 2_665
O1 W1 O4 100.4(5) . 2_665
O1 W1 O3 103.2(9) . 1_455
O4 W1 O3 97.7(5) 2_665 1_455
O1 W1 O2 98.0(5) . 2_566
O4 W1 O2 154.2(9) 2_665 2_566
O3 W1 O2 95.5(5) 1_455 2_566
O1 W1 O2 91.6(8) . 1_545
O4 W1 O2 88.0(6) 2_665 1_545
O3 W1 O2 162.7(7) 1_455 1_545
O2 W1 O2 73.5(6) 2_566 1_545
O1 W1 O4 170.3(7) . 1_445
O4 W1 O4 77.0(5) 2_665 1_445
O3 W1 O4 86.5(8) 1_455 1_445
O2 W1 O4 81.8(5) 2_566 1_445
O2 W1 O4 79.0(6) 1_545 1_445
O1 W1 W1 141.8(3) . 2
O4 W1 W1 42.3(5) 2_665 2
O3 W1 W1 92.1(5) 1_455 2
O2 W1 W1 115.4(6) 2_566 2
O2 W1 W1 81.3(4) 1_545 2
O4 W1 W1 34.8(2) 1_445 2
O1 W1 W1 95.9(5) . 2_556
O4 W1 W1 122.1(6) 2_665 2_556
O3 W1 W1 131.6(3) 1_455 2_556
O2 W1 W1 37.4(5) 2_566 2_556
O2 W1 W1 36.1(2) 1_545 2_556
O4 W1 W1 77.9(3) 1_445 2_556
W1 W1 W1 99.60(11) 2 2_556
W1 O1 Cu1 136.0(13) . 2_666
W1 O1 Cu1 129.0(5) . .
Cu1 O1 Cu1 92.4(6) 2_666 .
Cu1 O2 W1 125.7(11) . 2_566
Cu1 O2 W1 124.4(5) . 1_565
W1 O2 W1 106.5(6) 2_566 1_565
W1 O3 Cu1 132.4(5) 1_655 .
W1 O3 Cu1 127.1(12) 1_655 2_665
Cu1 O3 Cu1 97.8(6) . 2_665
W1 O4 W1 103.0(5) 2_665 1_665
W1 O4 Cu1 121.6(10) 2_665 .
W1 O4 Cu1 130.3(4) 1_665 .

loop_
_geom_bond_atom_site_label_1
_geom_bond_atom_site_label_2
_geom_bond_distance
_geom_bond_site_symmetry_2
Cu1 O1 1.954(8) 2_666
Cu1 O2 1.963(16) .
Cu1 O3 1.99(2) .
Cu1 O3 1.985(9) 2_665
Cu1 O4 2.202(15) .
Cu1 O1 2.359(19) .
Cu1 Cu1 2.993(6) 2_665
W1 O1 1.758(16) .
W1 O4 1.848(9) 2_665
W1 O3 1.842(17) 1_455
W1 O2 1.967(9) 2_566
W1 O2 2.030(19) 1_545
W1 O4 2.177(17) 1_445
W1 W1 3.155(4) 2
W1 W1 3.203(4) 2_556
O1 Cu1 1.954(8) 2_666
O2 W1 1.967(9) 2_566
O2 W1 2.030(19) 1_565
O3 W1 1.842(17) 1_655
O3 Cu1 1.985(9) 2_665
O4 W1 1.848(9) 2_665
O4 W1 2.177(17) 1_665
